data_1575333
loop_
_publ_author_name
'Mensing, Luca'
'Sch\"afer, Tim'
'Layh, Marcus'
'Hebenbrock, Marian'

_publ_section_title
;
 Gone with the Wind---Adducts of Volatile Pyridine Derivatives and
 Copper(II) Acetylacetonate
;
_journal_issue 8
_journal_name_full Crystals
_journal_page_first 690
_journal_paper_doi 10.3390/cryst15080690
_journal_volume 15
_journal_year 2025
_chemical_formula_sum 'C16 H21 Cu N O4'
_chemical_formula_weight 354.88
_space_group_crystal_system monoclinic
_space_group_IT_number 12
_space_group_name_Hall '-C 2y'
_space_group_name_H-M_alt 'C 1 2/m 1'
_atom_sites_solution_hydrogens geom
_atom_sites_solution_primary 'intrinsic phasing'
_audit_creation_method SHELXL-2019/1
_cell_angle_alpha 90
_cell_angle_beta 116.6270(10)
_cell_angle_gamma 90
_cell_formula_units_Z 8
_cell_length_a 21.7043(4)
_cell_length_b 9.5368(2)
_cell_length_c 17.9698(4)
_cell_measurement_reflns_used 9990
_cell_measurement_temperature 100(2)
_cell_measurement_theta_max 30.01
_cell_measurement_theta_min 2.380
_cell_volume 3325.08(12)
_computing_cell_refinement 'Bruker SAINT+'
_computing_data_collection 'Bruker APEX5 2023/9-2'
_computing_data_reduction 'Bruker SAINT+'
_computing_molecular_graphics 'Bruker SHELXTL'
_computing_publication_material 'Bruker SHELXTL'
_computing_structure_refinement 'SHELXL-2019/1 (Sheldrick, 2019)'
_computing_structure_solution 'SHELXT-2018/2 (Sheldrick, 2015)'
_diffrn_ambient_temperature 100(2)
_diffrn_measured_fraction_theta_full 0.999
_diffrn_measured_fraction_theta_max 0.999
_diffrn_measurement_device_type 'Bruker Venture D8 with Photon III CMOS detector'
_diffrn_measurement_method 'f\ and w\ scans'
_diffrn_radiation_type MoK\a
_diffrn_radiation_wavelength 0.71073
_diffrn_reflns_av_R_equivalents 0.0190
_diffrn_reflns_av_unetI/netI 0.0139
_diffrn_reflns_Laue_measured_fraction_full 0.999
_diffrn_reflns_Laue_measured_fraction_max 0.999
_diffrn_reflns_limit_h_max 30
_diffrn_reflns_limit_h_min -30
_diffrn_reflns_limit_k_max 13
_diffrn_reflns_limit_k_min -13
_diffrn_reflns_limit_l_max 25
_diffrn_reflns_limit_l_min -25
_diffrn_reflns_number 29205
_diffrn_reflns_point_group_measured_fraction_full 0.999
_diffrn_reflns_point_group_measured_fraction_max 0.999
_diffrn_reflns_theta_full 25.242
_diffrn_reflns_theta_max 30.057
_diffrn_reflns_theta_min 1.905
_diffrn_source microsource
_exptl_absorpt_coefficient_mu 1.330
_exptl_absorpt_correction_T_max 0.7460
_exptl_absorpt_correction_T_min 0.6729
_exptl_absorpt_correction_type empirical
_exptl_absorpt_process_details SADABS
_exptl_crystal_colour blue
_exptl_crystal_density_diffrn 1.418
_exptl_crystal_description block
_exptl_crystal_F_000 1480
_exptl_crystal_size_max 0.18
_exptl_crystal_size_mid 0.17
_exptl_crystal_size_min 0.12
_refine_diff_density_max 0.440
_refine_diff_density_min -0.317
_refine_diff_density_rms 0.054
_refine_ls_extinction_method none
_refine_ls_goodness_of_fit_ref 1.035
_refine_ls_hydrogen_treatment constr
_refine_ls_matrix_type full
_refine_ls_number_parameters 229
_refine_ls_number_reflns 5151
_refine_ls_number_restraints 0
_refine_ls_restrained_S_all 1.035
_refine_ls_R_factor_all 0.0258
_refine_ls_R_factor_gt 0.0241
_refine_ls_shift/su_max 0.002
_refine_ls_shift/su_mean 0.000
_refine_ls_structure_factor_coef Fsqd
_refine_ls_weighting_details 'w=1/[\s^2^(Fo^2^)+(0.0402P)^2^+2.8763P] where P=(Fo^2^+2Fc^2^)/3'
_refine_ls_weighting_scheme calc
_refine_ls_wR_factor_gt 0.0731
_refine_ls_wR_factor_ref 0.0743
_reflns_Friedel_coverage 0.000
_reflns_number_gt 4783
_reflns_number_total 5151
_reflns_threshold_expression 'I > 2\s(I)'
_cod_data_source_file Compound_2.cif
_cod_data_source_block sad_b
_cod_original_cell_volume 3325.07(12)
_cod_original_sg_symbol_H-M 'C 2/m'
_cod_database_code 1575333
_shelx_shelxl_version_number 2019/1
_shelx_space_group_comment
;
The symmetry employed for this shelxl refinement is uniquely defined
by the following loop, which should always be used as a source of
symmetry information in preference to the above space-group names.
They are only intended as comments.
;

loop_
_space_group_symop_operation_xyz
'x, y, z'
'-x, y, -z'
'x+1/2, y+1/2, z'
'-x+1/2, y+1/2, -z'
'-x, -y, -z'
'x, -y, z'
'-x+1/2, -y+1/2, -z'
'x+1/2, -y+1/2, z'

loop_
_atom_site_label
_atom_site_type_symbol
_atom_site_fract_x
_atom_site_fract_y
_atom_site_fract_z
_atom_site_U_iso_or_equiv
_atom_site_adp_type
_atom_site_occupancy
_atom_site_site_symmetry_order
_atom_site_calc_flag
_atom_site_refinement_flags_posn
_atom_site_refinement_flags_adp
_atom_site_refinement_flags_occupancy
_atom_site_disorder_assembly
_atom_site_disorder_group
Cu1 Cu 0.70939(2) 0.500000 0.18772(2) 0.01509(6) Uani 1 2 d S T P . .
Cu2 Cu 0.54564(2) 0.500000 0.31399(2) 0.01793(6) Uani 1 2 d S T P . .
O1 O 0.69109(4) 0.35310(9) 0.10559(5) 0.02152(16) Uani 1 1 d . . . . .
O2 O 0.71267(4) 0.64706(8) 0.26364(5) 0.01913(15) Uani 1 1 d . . . . .
O3 O 0.56615(4) 0.64788(9) 0.39651(5) 0.02267(16) Uani 1 1 d . . . . .
O4 O 0.54373(4) 0.64826(9) 0.23866(5) 0.02214(16) Uani 1 1 d . . . . .
N1 N 0.82616(6) 0.500000 0.23164(8) 0.0158(2) Uani 1 2 d S T P . .
N2 N 0.43115(7) 0.500000 0.27197(8) 0.0185(2) Uani 1 2 d S T P . .
C1 C 0.96966(7) 0.500000 0.28623(10) 0.0171(3) Uani 1 2 d S T P . .
C2 C 0.94122(8) 0.500000 0.34207(9) 0.0187(3) Uani 1 2 d S T P . .
H2 H 0.970486 0.500000 0.400297 0.022 Uiso 1 2 calc R U P . .
C3 C 0.87037(7) 0.500000 0.31273(9) 0.0175(3) Uani 1 2 d S T P . .
H3 H 0.852262 0.500000 0.352042 0.021 Uiso 1 2 calc R U P . .
C4 C 0.85326(8) 0.500000 0.17768(9) 0.0184(3) Uani 1 2 d S T P . .
H4 H 0.822731 0.500000 0.119827 0.022 Uiso 1 2 calc R U P . .
C5 C 0.92342(8) 0.500000 0.20198(10) 0.0188(3) Uani 1 2 d S T P . .
H5 H 0.940015 0.500000 0.161227 0.023 Uiso 1 2 calc R U P . .
C6 C 1.04606(8) 0.500000 0.31573(12) 0.0265(3) Uani 1 2 d S T P . .
H6A H 1.068215 0.556869 0.366334 0.040 Uiso 0.5 1 calc R U P . .
H6B H 1.056540 0.539493 0.272338 0.040 Uiso 0.5 1 calc R U P . .
H6C H 1.063430 0.403638 0.327811 0.040 Uiso 0.5 1 calc R U P . .
C7 C 0.65727(9) 0.23757(18) -0.02224(10) 0.0408(3) Uani 1 1 d . . . . .
H7A H 0.642301 0.260953 -0.080927 0.061 Uiso 1 1 calc R U . . .
H7B H 0.620990 0.184049 -0.016727 0.061 Uiso 1 1 calc R U . . .
H7C H 0.699444 0.181182 -0.001703 0.061 Uiso 1 1 calc R U . . .
C8 C 0.67127(6) 0.37086(14) 0.02805(7) 0.0248(2) Uani 1 1 d . . . . .
C9 C 0.71072(5) 0.62971(12) 0.33285(7) 0.01905(19) Uani 1 1 d . . . . .
C10 C 0.71078(8) 0.500000 0.36934(10) 0.0222(3) Uani 1 2 d S T P . .
H10 H 0.710853 0.499999 0.422250 0.027 Uiso 1 2 calc R U P . .
C11 C 0.66169(10) 0.500000 -0.01200(11) 0.0316(4) Uani 1 2 d S T P . .
H11 H 0.647766 0.500002 -0.070223 0.038 Uiso 1 2 calc R U P . .
C12 C 0.70655(6) 0.76286(14) 0.37542(8) 0.0272(2) Uani 1 1 d . . . . .
H12A H 0.709251 0.740333 0.430011 0.041 Uiso 1 1 calc R U . . .
H12B H 0.662774 0.810242 0.341320 0.041 Uiso 1 1 calc R U . . .
H12C H 0.744898 0.824666 0.382624 0.041 Uiso 1 1 calc R U . . .
C13 C 0.60070(8) 0.76179(15) 0.52512(9) 0.0337(3) Uani 1 1 d . . . . .
H13A H 0.619262 0.737568 0.584228 0.051 Uiso 1 1 calc R U . . .
H13B H 0.557370 0.813339 0.507731 0.051 Uiso 1 1 calc R U . . .
H13C H 0.633976 0.820452 0.516405 0.051 Uiso 1 1 calc R U . . .
C14 C 0.58762(6) 0.62951(13) 0.47433(7) 0.0226(2) Uani 1 1 d . . . . .
C15 C 0.54600(5) 0.62974(13) 0.16979(7) 0.0218(2) Uani 1 1 d . . . . .
C16 C 0.54710(8) 0.500000 0.13430(10) 0.0244(3) Uani 1 2 d S T P . .
H16 H 0.548704 0.500002 0.082334 0.029 Uiso 1 2 calc R U P . .
C17 C 0.59991(10) 0.500000 0.51485(11) 0.0271(3) Uani 1 2 d S T P . .
H17 H 0.617770 0.499999 0.573745 0.033 Uiso 1 2 calc R U P . .
C18 C 0.54927(7) 0.76219(15) 0.12571(8) 0.0301(3) Uani 1 1 d . . . . .
H18A H 0.546653 0.738292 0.071332 0.045 Uiso 1 1 calc R U . . .
H18B H 0.592736 0.810996 0.159259 0.045 Uiso 1 1 calc R U . . .
H18C H 0.510529 0.823280 0.117924 0.045 Uiso 1 1 calc R U . . .
C19 C 0.21183(9) 0.500000 0.18815(13) 0.0302(4) Uani 1 2 d S T P . .
H19A H 0.195116 0.596880 0.181306 0.045 Uiso 0.5 1 calc R U P . .
H19B H 0.201144 0.452251 0.229259 0.045 Uiso 0.5 1 calc R U P . .
H19C H 0.189258 0.450869 0.134701 0.045 Uiso 0.5 1 calc R U P . .
C20 C 0.28825(8) 0.500000 0.21750(10) 0.0195(3) Uani 1 2 d S T P . .
C21 C 0.32504(6) 0.37528(11) 0.23165(8) 0.0227(2) Uani 1 1 d . . . . .
H21 H 0.302030 0.287633 0.222953 0.027 Uiso 1 1 calc R U . . .
C22 C 0.39570(6) 0.38041(11) 0.25860(7) 0.0220(2) Uani 1 1 d . . . . .
H22 H 0.420162 0.294415 0.268044 0.026 Uiso 1 1 calc R U . . .

loop_
_atom_site_aniso_label
_atom_site_aniso_U_11
_atom_site_aniso_U_22
_atom_site_aniso_U_33
_atom_site_aniso_U_23
_atom_site_aniso_U_13
_atom_site_aniso_U_12
Cu1 0.01539(9) 0.01515(9) 0.01566(9) 0.000 0.00780(7) 0.000
Cu2 0.01842(9) 0.02013(10) 0.01621(9) 0.000 0.00862(7) 0.000
O1 0.0231(4) 0.0215(4) 0.0209(4) -0.0041(3) 0.0107(3) -0.0026(3)
O2 0.0197(3) 0.0190(4) 0.0208(4) -0.0017(3) 0.0109(3) -0.0002(3)
O3 0.0253(4) 0.0230(4) 0.0194(4) -0.0012(3) 0.0097(3) 0.0011(3)
O4 0.0220(4) 0.0253(4) 0.0214(4) 0.0029(3) 0.0117(3) 0.0017(3)
N1 0.0160(5) 0.0139(5) 0.0186(6) 0.000 0.0087(4) 0.000
N2 0.0194(6) 0.0168(6) 0.0206(6) 0.000 0.0100(5) 0.000
C1 0.0155(6) 0.0111(6) 0.0257(7) 0.000 0.0101(5) 0.000
C2 0.0177(6) 0.0195(7) 0.0178(6) 0.000 0.0069(5) 0.000
C3 0.0183(6) 0.0172(6) 0.0186(6) 0.000 0.0098(5) 0.000
C4 0.0189(6) 0.0199(7) 0.0174(6) 0.000 0.0088(5) 0.000
C5 0.0198(6) 0.0189(7) 0.0218(7) 0.000 0.0130(6) 0.000
C6 0.0157(7) 0.0293(9) 0.0348(9) 0.000 0.0116(6) 0.000
C7 0.0498(8) 0.0433(8) 0.0336(7) -0.0195(6) 0.0226(6) -0.0139(7)
C8 0.0215(5) 0.0326(6) 0.0214(5) -0.0077(4) 0.0104(4) -0.0049(4)
C9 0.0120(4) 0.0253(5) 0.0190(4) -0.0045(4) 0.0062(3) -0.0001(4)
C10 0.0203(7) 0.0305(8) 0.0172(7) 0.000 0.0095(5) 0.000
C11 0.0364(9) 0.0408(10) 0.0170(7) 0.000 0.0115(7) 0.000
C12 0.0253(5) 0.0302(6) 0.0261(6) -0.0090(5) 0.0116(4) 0.0011(5)
C13 0.0382(7) 0.0331(7) 0.0263(6) -0.0081(5) 0.0113(5) 0.0064(6)
C14 0.0195(5) 0.0277(5) 0.0211(5) -0.0032(4) 0.0096(4) 0.0011(4)
C15 0.0121(4) 0.0335(6) 0.0188(5) 0.0054(4) 0.0059(4) 0.0028(4)
C16 0.0182(7) 0.0381(9) 0.0171(7) 0.000 0.0080(5) 0.000
C17 0.0314(8) 0.0326(9) 0.0180(7) 0.000 0.0116(6) 0.000
C18 0.0268(6) 0.0383(7) 0.0288(6) 0.0137(5) 0.0156(5) 0.0082(5)
C19 0.0190(7) 0.0258(8) 0.0453(11) 0.000 0.0140(7) 0.000
C20 0.0195(6) 0.0175(7) 0.0227(7) 0.000 0.0104(6) 0.000
C21 0.0220(5) 0.0132(4) 0.0327(6) -0.0001(4) 0.0122(4) -0.0018(4)
C22 0.0223(5) 0.0142(4) 0.0300(5) 0.0007(4) 0.0121(4) 0.0021(4)

loop_
_atom_type_symbol
_atom_type_description
_atom_type_scat_dispersion_real
_atom_type_scat_dispersion_imag
_atom_type_scat_source
C C 0.0033 0.0016 'International Tables Vol C Tables 4.2.6.8 and 6.1.1.4'
H H 0.0000 0.0000 'International Tables Vol C Tables 4.2.6.8 and 6.1.1.4'
N N 0.0061 0.0033 'International Tables Vol C Tables 4.2.6.8 and 6.1.1.4'
Cu Cu 0.3201 1.2651 'International Tables Vol C Tables 4.2.6.8 and 6.1.1.4'
O O 0.0106 0.0060 'International Tables Vol C Tables 4.2.6.8 and 6.1.1.4'

loop_
_geom_angle_atom_site_label_1
_geom_angle_atom_site_label_2
_geom_angle_atom_site_label_3
_geom_angle
_geom_angle_site_symmetry_1
_geom_angle_site_symmetry_3
_geom_angle_publ_flag
O2 Cu1 O2 92.87(5) 6_565 . ?
O2 Cu1 O1 171.32(3) 6_565 6_565 ?
O2 Cu1 O1 86.75(4) . 6_565 ?
O2 Cu1 O1 86.75(4) 6_565 . ?
O2 Cu1 O1 171.33(3) . . ?
O1 Cu1 O1 92.31(5) 6_565 . ?
O2 Cu1 N1 94.10(3) 6_565 . ?
O2 Cu1 N1 94.11(3) . . ?
O1 Cu1 N1 94.57(3) 6_565 . ?
O1 Cu1 N1 94.57(3) . . ?
O4 Cu2 O4 93.26(5) . 6_565 ?
O4 Cu2 O3 85.98(4) . . ?
O4 Cu2 O3 169.26(4) 6_565 . ?
O4 Cu2 O3 169.26(4) . 6_565 ?
O4 Cu2 O3 85.98(4) 6_565 6_565 ?
O3 Cu2 O3 92.77(5) . 6_565 ?
O4 Cu2 N2 95.20(3) . . ?
O4 Cu2 N2 95.20(3) 6_565 . ?
O3 Cu2 N2 95.54(3) . . ?
O3 Cu2 N2 95.54(3) 6_565 . ?
C8 O1 Cu1 126.14(8) . . ?
C9 O2 Cu1 125.96(8) . . ?
C14 O3 Cu2 125.67(8) . . ?
C15 O4 Cu2 125.30(8) . . ?
C3 N1 C4 117.03(13) . . ?
C3 N1 Cu1 121.17(10) . . ?
C4 N1 Cu1 121.79(10) . . ?
C22 N2 C22 117.23(13) 6_565 . ?
C22 N2 Cu2 121.38(7) 6_565 . ?
C22 N2 Cu2 121.38(7) . . ?
C5 C1 C2 116.54(13) . . ?
C5 C1 C6 121.96(14) . . ?
C2 C1 C6 121.50(14) . . ?
C3 C2 C1 120.04(14) . . ?
N1 C3 C2 123.15(14) . . ?
N1 C4 C5 123.33(14) . . ?
C4 C5 C1 119.90(14) . . ?
O1 C8 C11 125.60(12) . . ?
O1 C8 C7 114.97(12) . . ?
C11 C8 C7 119.43(12) . . ?
O2 C9 C10 125.36(11) . . ?
O2 C9 C12 114.97(11) . . ?
C10 C9 C12 119.66(10) . . ?
C9 C10 C9 124.18(14) . 6_565 ?
C8 C11 C8 124.09(16) . 6_565 ?
O3 C14 C17 125.78(12) . . ?
O3 C14 C13 115.27(11) . . ?
C17 C14 C13 118.94(11) . . ?
O4 C15 C16 125.65(12) . . ?
O4 C15 C18 115.19(11) . . ?
C16 C15 C18 119.15(11) . . ?
C15 C16 C15 124.66(15) . 6_565 ?
C14 C17 C14 124.22(15) 6_565 . ?
C21 C20 C21 117.53(14) 6_565 . ?
C21 C20 C19 121.23(7) 6_565 . ?
C21 C20 C19 121.23(7) . . ?
C22 C21 C20 119.21(11) . . ?
N2 C22 C21 123.40(10) . . ?

loop_
_geom_bond_atom_site_label_1
_geom_bond_atom_site_label_2
_geom_bond_distance
_geom_bond_site_symmetry_2
_geom_bond_publ_flag
Cu1 O2 1.9355(8) 6_565 ?
Cu1 O2 1.9355(8) . ?
Cu1 O1 1.9425(8) 6_565 ?
Cu1 O1 1.9425(8) . ?
Cu1 N1 2.2920(12) . ?
Cu2 O4 1.9451(8) . ?
Cu2 O4 1.9451(8) 6_565 ?
Cu2 O3 1.9480(8) . ?
Cu2 O3 1.9480(8) 6_565 ?
Cu2 N2 2.2502(13) . ?
O1 C8 1.2720(14) . ?
O2 C9 1.2739(13) . ?
O3 C14 1.2724(14) . ?
O4 C15 1.2725(13) . ?
N1 C3 1.3381(19) . ?
N1 C4 1.3407(19) . ?
N2 C22 1.3360(13) 6_565 ?
N2 C22 1.3360(13) . ?
C1 C5 1.392(2) . ?
C1 C2 1.394(2) . ?
C1 C6 1.498(2) . ?
C2 C3 1.384(2) . ?
C4 C5 1.383(2) . ?
C7 C8 1.5095(19) . ?
C8 C11 1.3942(16) . ?
C9 C10 1.3998(14) . ?
C9 C12 1.5060(16) . ?
C13 C14 1.5075(17) . ?
C14 C17 1.3975(15) . ?
C15 C16 1.3971(15) . ?
C15 C18 1.5095(17) . ?
C19 C20 1.498(2) . ?
C20 C21 1.3910(13) 6_565 ?
C20 C21 1.3910(13) . ?
C21 C22 1.3868(15) . ?

loop_
_geom_torsion_atom_site_label_1
_geom_torsion_atom_site_label_2
_geom_torsion_atom_site_label_3
_geom_torsion_atom_site_label_4
_geom_torsion
_geom_torsion_site_symmetry_1
_geom_torsion_site_symmetry_2
_geom_torsion_site_symmetry_3
_geom_torsion_site_symmetry_4
_geom_torsion_publ_flag
C5 C1 C2 C3 0.000(0) . . . . ?
C6 C1 C2 C3 180.000(0) . . . . ?
C4 N1 C3 C2 0.000(0) . . . . ?
Cu1 N1 C3 C2 180.000(0) . . . . ?
C1 C2 C3 N1 0.000(0) . . . . ?
C3 N1 C4 C5 0.000(0) . . . . ?
Cu1 N1 C4 C5 180.000(0) . . . . ?
N1 C4 C5 C1 0.000(0) . . . . ?
C2 C1 C5 C4 0.000(0) . . . . ?
C6 C1 C5 C4 180.000(0) . . . . ?
Cu1 O1 C8 C11 2.83(19) . . . . ?
Cu1 O1 C8 C7 -176.86(9) . . . . ?
Cu1 O2 C9 C10 4.83(16) . . . . ?
Cu1 O2 C9 C12 -173.83(7) . . . . ?
O2 C9 C10 C9 -2.2(2) . . . 6_565 ?
C12 C9 C10 C9 176.40(10) . . . 6_565 ?
O1 C8 C11 C8 -1.5(3) . . . 6_565 ?
C7 C8 C11 C8 178.17(14) . . . 6_565 ?
Cu2 O3 C14 C17 -0.56(18) . . . . ?
Cu2 O3 C14 C13 179.08(8) . . . . ?
Cu2 O4 C15 C16 3.09(16) . . . . ?
Cu2 O4 C15 C18 -175.53(7) . . . . ?
O4 C15 C16 C15 -0.1(2) . . . 6_565 ?
C18 C15 C16 C15 178.42(11) . . . 6_565 ?
O3 C14 C17 C14 -2.6(3) . . . 6_565 ?
C13 C14 C17 C14 177.82(13) . . . 6_565 ?
C21 C20 C21 C22 -0.2(2) 6_565 . . . ?
C19 C20 C21 C22 179.84(14) . . . . ?
C22 N2 C22 C21 0.3(2) 6_565 . . . ?
Cu2 N2 C22 C21 -179.12(10) . . . . ?
C20 C21 C22 N2 0.0(2) . . . . ?
